data_7245440
loop_
_publ_author_name
'Croitor, Lilia'
'Coropceanu, Eduard B.'
'Fonari, Marina S.'

_publ_section_title
;
 Anion--pyridine-n-oxime interplay to control metal--metal separations in
 a series of Cu(ii) coordination polymers
;
_journal_name_full CrystEngComm
_journal_paper_doi 10.1039/D2CE01000C
_journal_year 2022
_chemical_formula_moiety 'C22 H31 Cu3 N6 O14.50'
_chemical_formula_sum 'C22 H31 Cu3 N6 O14.5'
_chemical_formula_weight 802.15
_space_group_crystal_system monoclinic
_space_group_IT_number 14
_space_group_name_Hall '-P 2ybc'
_space_group_name_H-M_alt 'P 1 21/c 1'
_atom_sites_solution_hydrogens geom
_atom_sites_solution_primary direct
_atom_sites_solution_secondary difmap
_audit_creation_method SHELXL-2014/7
_audit_update_record
;
2022-05-23 deposited with the CCDC.	2022-08-15 downloaded from the CCDC.
;
_cell_angle_alpha 90
_cell_angle_beta 96.147(11)
_cell_angle_gamma 90
_cell_formula_units_Z 4
_cell_length_a 10.4648(12)
_cell_length_b 17.6569(18)
_cell_length_c 16.962(2)
_cell_measurement_reflns_used 1075
_cell_measurement_temperature 293(2)
_cell_measurement_theta_max 20.0310
_cell_measurement_theta_min 3.1570
_cell_volume 3116.1(6)
_computing_cell_refinement
;
CrysAlisPro, Agilent Technologies,
Version 1.171.37.35 (release 13-08-2014 CrysAlis171 .NET)
(compiled Aug 13 2014,18:06:01)
;
_computing_data_collection
;
CrysAlisPro, Agilent Technologies,
Version 1.171.37.35 (release 13-08-2014 CrysAlis171 .NET)
(compiled Aug 13 2014,18:06:01)
;
_computing_data_reduction
;
CrysAlisPro, Agilent Technologies,
Version 1.171.37.35 (release 13-08-2014 CrysAlis171 .NET)
(compiled Aug 13 2014,18:06:01)
;
_computing_structure_refinement 'SHELXL-2014/7 (Sheldrick, 2014)'
_computing_structure_solution 'SHELXS-2014/7 (Sheldrick, 2014)'
_diffrn_ambient_temperature 293(2)
_diffrn_detector 'CCD plate'
_diffrn_detector_area_resol_mean 15.9914
_diffrn_detector_type Eos
_diffrn_measured_fraction_theta_full 0.989
_diffrn_measured_fraction_theta_max 0.989
_diffrn_measurement_device 'four-circle diffractometer'
_diffrn_measurement_device_type 'Xcalibur, Eos'
_diffrn_radiation_monochromator graphite
_diffrn_radiation_probe x-ray
_diffrn_radiation_type 'Mo K\a'
_diffrn_radiation_wavelength 0.71073
_diffrn_reflns_av_R_equivalents 0.0859
_diffrn_reflns_av_unetI/netI 0.1532
_diffrn_reflns_Laue_measured_fraction_full 0.989
_diffrn_reflns_Laue_measured_fraction_max 0.989
_diffrn_reflns_limit_h_max 10
_diffrn_reflns_limit_h_min -6
_diffrn_reflns_limit_k_max 17
_diffrn_reflns_limit_k_min -17
_diffrn_reflns_limit_l_max 15
_diffrn_reflns_limit_l_min -16
_diffrn_reflns_number 7024
_diffrn_reflns_point_group_measured_fraction_full 0.989
_diffrn_reflns_point_group_measured_fraction_max 0.989
_diffrn_reflns_theta_full 20.809
_diffrn_reflns_theta_max 20.809
_diffrn_reflns_theta_min 2.942
_diffrn_source 'Enhance (Mo) X-ray Source'
_exptl_absorpt_coefficient_mu 2.105
_exptl_absorpt_correction_T_max 1.00000
_exptl_absorpt_correction_T_min 0.98570
_exptl_absorpt_correction_type multi-scan
_exptl_absorpt_process_details
;
CrysAlisPro, Agilent Technologies,
Version 1.171.37.35 (release 13-08-2014 CrysAlis171 .NET)
(compiled Aug 13 2014,18:06:01)
Empirical absorption correction using spherical harmonics,
 implemented in SCALE3 ABSPACK scaling algorithm.
;
_exptl_crystal_colour green
_exptl_crystal_density_diffrn 1.710
_exptl_crystal_description block
_exptl_crystal_F_000 1632
_exptl_crystal_size_max 0.16
_exptl_crystal_size_mid 0.05
_exptl_crystal_size_min 0.04
_refine_diff_density_max 1.961
_refine_diff_density_min -1.126
_refine_diff_density_rms 0.182
_refine_ls_extinction_method none
_refine_ls_goodness_of_fit_ref 1.087
_refine_ls_hydrogen_treatment constr
_refine_ls_matrix_type full
_refine_ls_number_parameters 369
_refine_ls_number_reflns 3226
_refine_ls_number_restraints 277
_refine_ls_restrained_S_all 1.061
_refine_ls_R_factor_all 0.2290
_refine_ls_R_factor_gt 0.1645
_refine_ls_shift/su_max 0.009
_refine_ls_shift/su_mean 0.001
_refine_ls_structure_factor_coef Fsqd
_refine_ls_weighting_details 'w=1/[\s^2^(Fo^2^)+(0.0231P)^2^+187.9666P] where P=(Fo^2^+2Fc^2^)/3'
_refine_ls_weighting_scheme calc
_refine_ls_wR_factor_gt 0.3106
_refine_ls_wR_factor_ref 0.3441
_reflns_Friedel_coverage 0.000
_reflns_number_gt 1928
_reflns_number_total 3226
_reflns_threshold_expression 'I > 2\s(I)'
_cod_data_source_file d2ce01000c2.cif
_cod_data_source_block Comp_10_CL_3352
_cod_original_cell_volume 3116.2(6)
_cod_original_sg_symbol_H-M 'P 21/c'
_cod_original_formula_sum 'C22 H31 Cu3 N6 O14.50'
_cod_database_code 7245440
_shelx_shelxl_version_number 2014/7
_shelx_space_group_comment
;
The symmetry employed for this shelxl refinement is uniquely defined
by the following loop, which should always be used as a source of
symmetry information in preference to the above space-group names.
They are only intended as comments.
;

loop_
_space_group_symop_operation_xyz
'x, y, z'
'-x, y+1/2, -z+1/2'
'-x, -y, -z'
'x, -y-1/2, z-1/2'

loop_
_atom_site_label
_atom_site_type_symbol
_atom_site_fract_x
_atom_site_fract_y
_atom_site_fract_z
_atom_site_U_iso_or_equiv
_atom_site_adp_type
_atom_site_occupancy
_atom_site_site_symmetry_order
_atom_site_calc_flag
_atom_site_refinement_flags_posn
_atom_site_refinement_flags_adp
_atom_site_refinement_flags_occupancy
_atom_site_disorder_assembly
_atom_site_disorder_group
Cu1 Cu 0.3677(3) 0.1656(2) 0.4551(2) 0.0575(13) Uani 1 1 d . . . . .
Cu2 Cu 0.2463(4) 0.0220(2) 0.3645(3) 0.0738(15) Uani 1 1 d . . . . .
Cu3 Cu 0.2087(4) 0.1793(3) 0.2785(3) 0.0808(17) Uani 1 1 d . . . . .
N1 N 0.4197(13) 0.1980(11) 0.5646(8) 0.060(7) Uani 1 1 d G U . . .
C1 C 0.4376(16) 0.2737(10) 0.5854(10) 0.069(9) Uani 1 1 d G U . . .
H1 H 0.4223 0.3112 0.5471 0.083 Uiso 1 1 calc R U . . .
C2 C 0.4785(18) 0.2933(9) 0.6634(12) 0.062(8) Uani 1 1 d G U . . .
H2 H 0.4905 0.3439 0.6773 0.075 Uiso 1 1 calc R U . . .
C3 C 0.5015(16) 0.2371(12) 0.7206(8) 0.062(8) Uani 1 1 d G U . . .
H3 H 0.5289 0.2502 0.7728 0.074 Uiso 1 1 calc R U . . .
C4 C 0.4836(16) 0.1614(11) 0.6998(9) 0.054(8) Uani 1 1 d G U . . .
H4 H 0.4989 0.1239 0.7381 0.065 Uiso 1 1 calc R U . . .
C5 C 0.4427(16) 0.1418(8) 0.6218(11) 0.045(7) Uani 1 1 d G U . . .
C6 C 0.409(3) 0.0772(16) 0.584(2) 0.061(8) Uani 1 1 d . U . . .
H6 H 0.4154 0.0320 0.6125 0.074 Uiso 1 1 calc R U . . .
N2 N 0.363(2) 0.0757(18) 0.5020(14) 0.061(7) Uani 1 1 d . U . . .
O1 O 0.3337(16) 0.0104(11) 0.4707(11) 0.047(5) Uani 1 1 d . U . . .
N3 N 0.2202(17) -0.0875(9) 0.3408(16) 0.084(9) Uani 1 1 d G U . . .
C7 C 0.2439(16) -0.1441(13) 0.3974(11) 0.079(10) Uani 1 1 d G U . . .
H7 H 0.2771 -0.1317 0.4489 0.094 Uiso 1 1 calc R U . . .
C8 C 0.2179(18) -0.2192(11) 0.3772(12) 0.078(10) Uani 1 1 d G U . . .
H8 H 0.2337 -0.2571 0.4151 0.094 Uiso 1 1 calc R U . . .
C9 C 0.1682(18) -0.2377(9) 0.3003(14) 0.063(8) Uani 1 1 d G U . . .
H9 H 0.1508 -0.2880 0.2868 0.076 Uiso 1 1 calc R U . . .
C10 C 0.1445(19) -0.1811(13) 0.2437(11) 0.068(9) Uani 1 1 d G U . . .
H10 H 0.1113 -0.1935 0.1923 0.081 Uiso 1 1 calc R U . . .
C11 C 0.171(2) -0.1060(11) 0.2639(14) 0.090(10) Uani 1 1 d G U . . .
C12 C 0.159(3) -0.042(2) 0.228(2) 0.086(10) Uani 1 1 d . U . . .
H12 H 0.1291 -0.0354 0.1743 0.103 Uiso 1 1 calc R U . . .
O2 O 0.1712(17) 0.0837(10) 0.2099(10) 0.050(5) Uani 1 1 d . U . . .
N5 N 0.1593(17) 0.2536(10) 0.1950(12) 0.074(8) Uani 1 1 d G U . . .
C13 C 0.1146(17) 0.2423(11) 0.1157(13) 0.083(10) Uani 1 1 d G U . . .
H13 H 0.1076 0.1934 0.0952 0.100 Uiso 1 1 calc R U . . .
C14 C 0.0803(17) 0.3040(16) 0.0671(9) 0.081(10) Uani 1 1 d G U . . .
H14 H 0.0503 0.2964 0.0140 0.098 Uiso 1 1 calc R U . . .
C15 C 0.0907(18) 0.3770(13) 0.0978(14) 0.084(11) Uani 1 1 d G U . . .
H15 H 0.0677 0.4182 0.0652 0.100 Uiso 1 1 calc R U . . .
C16 C 0.1354(18) 0.3883(9) 0.1770(15) 0.086(10) Uani 1 1 d G U . . .
H16 H 0.1424 0.4371 0.1975 0.104 Uiso 1 1 calc R U . . .
C17 C 0.1697(17) 0.3266(13) 0.2256(10) 0.055(7) Uani 1 1 d G U . . .
C18 C 0.222(3) 0.323(2) 0.305(2) 0.091(10) Uani 1 1 d . U . . .
H18 H 0.2423 0.3625 0.3405 0.109 Uiso 1 1 calc R U . . .
O4 O 0.035(2) 0.1670(16) 0.3491(15) 0.094(8) Uani 1 1 d . U . . .
O5 O 0.060(2) 0.0564(13) 0.3936(15) 0.081(7) Uani 1 1 d . U . . .
O6 O 0.5847(17) 0.1749(12) 0.4230(11) 0.062(6) Uani 1 1 d . U . . .
O7 O 0.5576(17) 0.0952(11) 0.3234(10) 0.050(5) Uani 1 1 d . U . . .
C19 C -0.002(3) 0.111(2) 0.367(2) 0.064(9) Uani 1 1 d . U . . .
C20 C 0.625(3) 0.1349(17) 0.3689(19) 0.049(7) Uani 1 1 d . U . . .
C21 C 0.763(3) 0.135(2) 0.3642(19) 0.075(9) Uani 1 1 d D U . . .
H21 H 0.7779 0.1714 0.3265 0.090 Uiso 1 1 calc R U . . .
C22 C 0.862(4) 0.111(2) 0.386(2) 0.093(11) Uani 1 1 d D U . . .
H22 H 0.8549 0.0805 0.4307 0.112 Uiso 1 1 calc R U . . .
N4 N 0.2132(15) 0.0404(9) 0.3007(10) 0.008(3) Uiso 1 1 d . U . . .
N6 N 0.2385(15) 0.2374(10) 0.3156(9) 0.008(3) Uiso 1 1 d . U . . .
O3 O 0.3110(17) 0.2729(9) 0.4058(11) 0.055(5) Uani 1 1 d . U . . .
O1W O 0.3230(13) 0.1257(8) 0.3521(8) 0.022(4) Uani 1 1 d . U . . .
O2W O 0.648(2) 0.0173(14) 0.1999(14) 0.093(8) Uani 1 1 d . . . . .
O3W O 0.888(2) 0.0661(16) 0.1589(16) 0.115(10) Uani 1 1 d . . . . .
O4W O 0.645(4) 0.335(2) 0.423(2) 0.192(17) Uani 1 1 d . . . . .
O5W O 0.252(6) 0.046(2) 0.055(3) 0.27(3) Uani 1 1 d . . . . .
O6W O 0.870(4) 0.110(3) 0.999(2) 0.213(19) Uani 1 1 d . . . . .
O7W O 0.494(5) 0.970(3) 0.072(2) 0.26(3) Uani 1 1 d . . . . .
O8W O 0.087(6) 0.368(3) 0.449(3) 0.13(2) Uani 0.5 1 d . U P . .

loop_
_atom_site_aniso_label
_atom_site_aniso_U_11
_atom_site_aniso_U_22
_atom_site_aniso_U_33
_atom_site_aniso_U_23
_atom_site_aniso_U_13
_atom_site_aniso_U_12
Cu1 0.030(2) 0.107(3) 0.034(2) -0.023(2) -0.0012(15) -0.006(2)
Cu2 0.047(2) 0.067(3) 0.111(4) -0.039(3) 0.027(2) -0.015(2)
Cu3 0.047(3) 0.109(4) 0.088(3) 0.051(3) 0.017(2) 0.026(3)
N1 0.014(11) 0.13(2) 0.040(14) -0.049(15) 0.013(10) -0.031(13)
C1 0.031(16) 0.09(2) 0.09(2) -0.060(19) 0.026(15) -0.002(16)
C2 0.046(17) 0.07(2) 0.07(2) -0.035(18) 0.024(16) -0.023(15)
C3 0.058(18) 0.10(2) 0.034(16) -0.035(17) 0.020(14) -0.015(17)
C4 0.042(16) 0.09(2) 0.034(16) -0.022(15) 0.007(13) -0.030(15)
C5 0.033(10) 0.053(10) 0.051(10) -0.012(9) 0.008(8) 0.003(8)
C6 0.047(17) 0.041(16) 0.10(2) 0.029(17) 0.021(16) 0.016(14)
N2 0.024(13) 0.12(2) 0.039(14) 0.003(15) -0.006(11) 0.014(14)
O1 0.034(11) 0.047(12) 0.057(13) 0.012(10) -0.001(9) -0.001(9)
N3 0.040(15) 0.056(17) 0.17(3) -0.047(18) 0.063(17) -0.013(13)
C7 0.049(18) 0.07(2) 0.12(3) -0.03(2) 0.045(18) -0.012(17)
C8 0.048(18) 0.07(2) 0.12(2) -0.038(19) 0.041(17) -0.007(16)
C9 0.062(11) 0.056(11) 0.071(12) -0.010(9) 0.008(9) -0.009(9)
C10 0.069(19) 0.051(18) 0.08(2) -0.041(17) 0.019(17) -0.008(16)
C11 0.06(2) 0.09(2) 0.11(2) -0.02(2) 0.032(19) 0.005(18)
C12 0.083(13) 0.093(13) 0.083(13) 0.008(9) 0.011(9) 0.007(9)
O2 0.054(8) 0.054(9) 0.041(8) -0.012(7) -0.004(7) -0.006(7)
N5 0.061(10) 0.082(11) 0.080(11) 0.012(9) 0.013(9) 0.002(8)
C13 0.023(16) 0.12(3) 0.11(2) 0.02(2) 0.034(16) 0.002(17)
C14 0.053(19) 0.10(2) 0.09(2) 0.05(2) 0.013(17) 0.01(2)
C15 0.043(18) 0.11(2) 0.10(2) 0.07(2) 0.025(18) -0.012(19)
C16 0.028(17) 0.12(2) 0.12(3) 0.02(2) 0.021(18) -0.015(17)
C17 0.041(10) 0.064(11) 0.062(11) 0.006(9) 0.010(8) 0.000(9)
C18 0.087(13) 0.097(13) 0.090(13) -0.013(9) 0.011(9) -0.008(9)
O4 0.083(11) 0.097(11) 0.103(11) 0.019(9) 0.015(9) 0.019(9)
O5 0.049(14) 0.082(17) 0.115(19) -0.027(15) 0.031(13) 0.020(12)
O6 0.044(12) 0.076(14) 0.063(13) -0.026(12) -0.004(10) -0.036(11)
O7 0.038(12) 0.068(14) 0.046(12) 0.004(11) 0.014(9) 0.010(10)
C19 0.022(16) 0.08(2) 0.08(2) 0.00(2) -0.013(15) -0.015(17)
C20 0.045(10) 0.053(11) 0.047(11) 0.010(9) 0.001(9) 0.006(9)
C21 0.049(19) 0.12(2) 0.054(18) 0.022(18) 0.012(15) 0.009(18)
C22 0.088(14) 0.102(14) 0.089(14) 0.007(10) 0.012(10) 0.004(10)
O3 0.060(9) 0.025(7) 0.084(9) -0.014(7) 0.020(8) 0.000(7)
O1W 0.021(7) 0.030(7) 0.012(7) -0.009(6) -0.005(5) -0.001(6)
O2W 0.094(18) 0.105(19) 0.086(18) -0.029(15) 0.029(14) 0.012(15)
O3W 0.09(2) 0.15(3) 0.11(2) -0.031(19) 0.016(16) -0.006(17)
O4W 0.25(5) 0.14(3) 0.18(4) -0.05(3) 0.05(3) -0.08(3)
O5W 0.36(7) 0.15(4) 0.32(6) -0.05(4) 0.17(5) 0.01(4)
O6W 0.24(5) 0.28(5) 0.11(3) -0.06(3) -0.05(3) 0.00(4)
O7W 0.35(7) 0.32(6) 0.12(3) -0.04(4) -0.01(4) -0.08(5)
O8W 0.13(3) 0.14(3) 0.11(3) 0.007(19) 0.016(19) 0.015(19)

loop_
_atom_type_symbol
_atom_type_description
_atom_type_scat_dispersion_real
_atom_type_scat_dispersion_imag
_atom_type_scat_source
C C 0.0033 0.0016 'International Tables Vol C Tables 4.2.6.8 and 6.1.1.4'
H H 0.0000 0.0000 'International Tables Vol C Tables 4.2.6.8 and 6.1.1.4'
N N 0.0061 0.0033 'International Tables Vol C Tables 4.2.6.8 and 6.1.1.4'
O O 0.0106 0.0060 'International Tables Vol C Tables 4.2.6.8 and 6.1.1.4'
Cu Cu 0.3201 1.2651 'International Tables Vol C Tables 4.2.6.8 and 6.1.1.4'

loop_
_geom_angle_atom_site_label_1
_geom_angle_atom_site_label_2
_geom_angle_atom_site_label_3
_geom_angle
_geom_angle_site_symmetry_1
_geom_angle_site_symmetry_3
_geom_angle_publ_flag
N2 Cu1 O1W 93.7(9) . . ?
N2 Cu1 N1 81.6(10) . . ?
O1W Cu1 N1 174.9(8) . . ?
N2 Cu1 O3 161.6(8) . . ?
O1W Cu1 O3 86.5(7) . . ?
N1 Cu1 O3 98.6(8) . . ?
N2 Cu1 O6 103.7(9) . . ?
O1W Cu1 O6 87.9(6) . . ?
N1 Cu1 O6 91.2(6) . . ?
O3 Cu1 O6 94.7(7) . . ?
N4 Cu2 N3 93.7(12) . . ?
N4 Cu2 O1 165.8(10) . . ?
N3 Cu2 O1 97.2(10) . . ?
N4 Cu2 O1W 74.2(9) . . ?
N3 Cu2 O1W 155.3(7) . . ?
O1 Cu2 O1W 92.2(7) . . ?
N4 Cu2 O5 87.0(11) . . ?
N3 Cu2 O5 102.3(8) . . ?
O1 Cu2 O5 99.5(9) . . ?
O1W Cu2 O5 98.5(8) . . ?
N6 Cu3 O1W 88.4(9) . . ?
N6 Cu3 N5 81.0(10) . . ?
O1W Cu3 N5 156.0(7) . . ?
N6 Cu3 O2 174.9(9) . . ?
O1W Cu3 O2 91.8(7) . . ?
N5 Cu3 O2 96.9(8) . . ?
N6 Cu3 O4 89.2(10) . . ?
O1W Cu3 O4 95.2(7) . . ?
N5 Cu3 O4 106.1(8) . . ?
O2 Cu3 O4 95.9(9) . . ?
C1 N1 C5 120.0 . . ?
C1 N1 Cu1 122.4(11) . . ?
C5 N1 Cu1 117.6(11) . . ?
N1 C1 C2 120.0 . . ?
C3 C2 C1 120.0 . . ?
C2 C3 C4 120.0 . . ?
C5 C4 C3 120.0 . . ?
C6 C5 C4 134.8(19) . . ?
C6 C5 N1 105.0(19) . . ?
C4 C5 N1 120.0 . . ?
C5 C6 N2 122(3) . . ?
O1 N2 C6 117(3) . . ?
O1 N2 Cu1 129.0(18) . . ?
C6 N2 Cu1 113(2) . . ?
N2 O1 Cu2 110.7(16) . . ?
C7 N3 C11 120.0 . . ?
C7 N3 Cu2 123.3(15) . . ?
C11 N3 Cu2 116.6(15) . . ?
C8 C7 N3 120.0 . . ?
C7 C8 C9 120.0 . . ?
C10 C9 C8 120.0 . . ?
C11 C10 C9 120.0 . . ?
C12 C11 C10 136(2) . . ?
C12 C11 N3 104(2) . . ?
C10 C11 N3 120.0 . . ?
C11 C12 N4 110(3) . . ?
N4 O2 Cu3 81.1(9) . . ?
C13 N5 C17 120.0 . . ?
C13 N5 Cu3 129.7(14) . . ?
C17 N5 Cu3 110.2(14) . . ?
C14 C13 N5 120.0 . . ?
C13 C14 C15 120.0 . . ?
C16 C15 C14 120.0 . . ?
C15 C16 C17 120.0 . . ?
C18 C17 C16 131(2) . . ?
C18 C17 N5 109(2) . . ?
C16 C17 N5 120.0 . . ?
C17 C18 N6 101(3) . . ?
C19 O4 Cu3 123(3) . . ?
C19 O5 Cu2 127(2) . . ?
C20 O6 Cu1 121.7(17) . . ?
O4 C19 O5 128(3) . . ?
O4 C19 C22 116(4) . 1_455 ?
O5 C19 C22 113(3) . 1_455 ?
O7 C20 O6 124(3) . . ?
O7 C20 C21 119(3) . . ?
O6 C20 C21 117(3) . . ?
C22 C21 C20 148(4) . . ?
C21 C22 C19 140(4) . 1_655 ?
Cu2 N4 O2 170.2(15) . . ?
Cu2 N4 C12 115.3(16) . . ?
O2 N4 C12 74.6(14) . . ?
Cu3 N6 C18 138.3(19) . . ?
Cu3 N6 O3 144.2(13) . . ?
C18 N6 O3 77.5(17) . . ?
N6 O3 Cu1 95.8(9) . . ?
Cu3 O1W Cu1 119.9(7) . . ?
Cu3 O1W Cu2 107.0(7) . . ?
Cu1 O1W Cu2 107.7(7) . . ?

loop_
_geom_bond_atom_site_label_1
_geom_bond_atom_site_label_2
_geom_bond_distance
_geom_bond_site_symmetry_2
_geom_bond_publ_flag
Cu1 N2 1.78(3) . ?
Cu1 O1W 1.895(13) . ?
Cu1 N1 1.964(12) . ?
Cu1 O3 2.130(18) . ?
Cu1 O6 2.396(19) . ?
Cu2 N4 1.147(16) . ?
Cu2 N3 1.987(15) . ?
Cu2 O1 1.942(19) . ?
Cu2 O1W 2.018(14) . ?
Cu2 O5 2.149(19) . ?
Cu3 N6 1.226(16) . ?
Cu3 O1W 1.888(14) . ?
Cu3 N5 1.960(16) . ?
Cu3 O2 2.065(18) . ?
Cu3 O4 2.30(3) . ?
N1 C1 1.3900 . ?
N1 C5 1.3900 . ?
C1 C2 1.3900 . ?
C2 C3 1.3900 . ?
C3 C4 1.3900 . ?
C4 C5 1.3900 . ?
C5 C6 1.34(3) . ?
C6 N2 1.43(4) . ?
N2 O1 1.29(3) . ?
N3 C7 1.3900 . ?
N3 C11 1.3900 . ?
C7 C8 1.3900 . ?
C8 C9 1.3900 . ?
C9 C10 1.3900 . ?
C10 C11 1.3900 . ?
C11 C12 1.29(4) . ?
C12 N4 1.95(4) . ?
O2 N4 1.73(2) . ?
N5 C13 1.3900 . ?
N5 C17 1.3900 . ?
C13 C14 1.3900 . ?
C14 C15 1.3900 . ?
C15 C16 1.3900 . ?
C16 C17 1.3900 . ?
C17 C18 1.39(4) . ?
C18 N6 1.54(4) . ?
O4 C19 1.11(4) . ?
O5 C19 1.23(4) . ?
O6 C20 1.27(3) . ?
O7 C20 1.21(3) . ?
C19 C22 1.50(4) 1_455 ?
C20 C21 1.45(4) . ?
C21 C22 1.14(3) . ?
C22 C19 1.50(4) 1_655 ?
N6 O3 1.75(2) . ?
